data_4113301
loop_
_publ_author_name
'Ryo Sekiya'
'Shin-ichi Nishikiori'
'Katsuyuki Ogura'

_publ_contact_author 'Sekiya, Ryo'
_publ_contact_author_address
;
  Department of Basic Science, Graduate School of Arts and Sciences,
  The University of Tokyo,
  3-8-1 Komaba, Meguroku, Tokyo 153-8902, Japan
;
_publ_contact_author_email csekiya@mail.ecc.u-tokyo.ac.jp
_publ_contact_author_fax +81-3-5454-6569
_publ_contact_author_phone +81-3-5454-6569
_publ_section_title
;
 Crystalline Inclusion Compounds Constructed through Self-Assembly of
 Isonicotinic Acid and Thiocyanato Coordination Bridges
;
_journal_name_full 'Journal of the American Chemical Society'
_journal_page_first 16587
_journal_page_last 16600
_journal_paper_doi 10.1021/ja0463280
_journal_volume 126
_journal_year 2004
_chemical_formula_moiety 'C20 H15 N4 Ni O4 S2'
_chemical_formula_sum 'C20 H15 N4 Ni O4 S2'
_chemical_formula_weight 498.19
_chemical_name_systematic
;
 catena-bis(N-isonicotinic acid)nickel(II)-
bis(\m-thiocyanato-N,N',S,S')(biphenyl)1/2
;
_space_group_IT_number 2
_symmetry_cell_setting triclinic
_symmetry_space_group_name_Hall '-P 1'
_symmetry_space_group_name_H-M 'P -1'
_atom_sites_solution_hydrogens geom
_atom_sites_solution_primary direct
_atom_sites_solution_secondary difmap
_audit_creation_date 2004-06-21T16:12:41-00:00
_audit_creation_method 'WinGX routine CIF_UPDATE'
_cell_angle_alpha 102.267(4)
_cell_angle_beta 52.054(3)
_cell_angle_gamma 96.638(4)
_cell_formula_units_Z 2
_cell_length_a 7.5146(5)
_cell_length_b 11.1072(10)
_cell_length_c 16.5035(12)
_cell_measurement_temperature 293(2)
_cell_measurement_theta_max 29.9
_cell_measurement_theta_min 1.59
_cell_volume 1061.27(15)
_computing_cell_refinement RAPID-AUTO
_computing_data_collection RAPID-AUTO
_computing_structure_refinement 'SHELXL-97 (Sheldrick, 1997)'
_computing_structure_solution 'SHELXS-97 (Sheldrick, 1997)'
_diffrn_ambient_temperature 293(2)
_diffrn_measurement_device_type 'Rigaku RAXIS-RAPID'
_diffrn_measurement_method \w
_diffrn_radiation_monochromator graphite
_diffrn_radiation_type MoK\a
_diffrn_radiation_wavelength 0.71069
_diffrn_reflns_av_R_equivalents 0.0210
_diffrn_reflns_av_sigmaI/netI 0.0221
_diffrn_reflns_limit_h_max 0
_diffrn_reflns_limit_h_min -10
_diffrn_reflns_limit_k_max 15
_diffrn_reflns_limit_k_min -15
_diffrn_reflns_limit_l_max 17
_diffrn_reflns_limit_l_min -23
_diffrn_reflns_number 6026
_diffrn_reflns_theta_max 29.9
_diffrn_reflns_theta_min 1.59
_exptl_absorpt_coefficient_mu 1.146
_exptl_absorpt_correction_T_max 1.0000
_exptl_absorpt_correction_T_min 0.8980
_exptl_absorpt_correction_type empirical
_exptl_crystal_colour green
_exptl_crystal_density_diffrn 1.559
_exptl_crystal_description block
_exptl_crystal_F_000 510
_exptl_crystal_size_max 0.40
_exptl_crystal_size_mid 0.20
_exptl_crystal_size_min 0.10
_refine_diff_density_max 0.424
_refine_diff_density_min -0.451
_refine_diff_density_rms 0.097
_refine_ls_extinction_method none
_refine_ls_goodness_of_fit_ref 1.111
_refine_ls_hydrogen_treatment mixed
_refine_ls_matrix_type full
_refine_ls_number_parameters 283
_refine_ls_number_reflns 6026
_refine_ls_number_restraints 0
_refine_ls_restrained_S_all 1.111
_refine_ls_R_factor_all 0.0565
_refine_ls_R_factor_gt 0.0387
_refine_ls_shift/su_max 0.000
_refine_ls_shift/su_mean 0.000
_refine_ls_structure_factor_coef Fsqd
_refine_ls_weighting_details 'calc w=1/[\s^2^(Fo^2^)+(0.0526P)^2^+0.4274P] where P=(Fo^2^+2Fc^2^)/3'
_refine_ls_weighting_scheme calc
_refine_ls_wR_factor_gt 0.101
_refine_ls_wR_factor_ref 0.1103
_reflns_number_observed 4747
_reflns_number_total 6026
_reflns_threshold_expression >2sigma(I)
_cod_data_source_file ja0463280si20040622_120729.cif
_cod_data_source_block biphenylinclude
_cod_original_cell_volume 1061.27(14)
_cod_database_code 4113301

loop_
_symmetry_equiv_pos_as_xyz
'x, y, z'
'-x, -y, -z'

loop_
_atom_site_aniso_label
_atom_site_aniso_U_11
_atom_site_aniso_U_22
_atom_site_aniso_U_33
_atom_site_aniso_U_23
_atom_site_aniso_U_13
_atom_site_aniso_U_12
C1 0.0296(9) 0.0319(10) 0.0361(10) 0.0046(8) -0.0177(8) 0.0023(7)
C2 0.0291(9) 0.0299(9) 0.0377(10) 0.0027(8) -0.0188(8) 0.0020(7)
C11 0.0423(12) 0.0571(15) 0.0412(12) -0.0015(10) -0.0251(11) 0.0176(10)
C12 0.0471(13) 0.0650(16) 0.0446(13) -0.0014(11) -0.0299(12) 0.0181(11)
C13 0.0457(13) 0.0501(13) 0.0401(12) 0.0018(10) -0.0261(11) 0.0103(10)
C14 0.0382(12) 0.0582(15) 0.0382(12) 0.0043(10) -0.0189(10) 0.0080(10)
C15 0.0362(11) 0.0544(14) 0.0428(12) 0.0058(10) -0.0228(10) 0.0069(9)
C16 0.0511(14) 0.0661(17) 0.0427(13) 0.0011(12) -0.0290(12) 0.0127(12)
C21 0.0357(11) 0.0481(13) 0.0477(13) -0.0032(10) -0.0217(11) 0.0085(9)
C22 0.0361(11) 0.0478(13) 0.0528(14) 0.0018(11) -0.0260(11) 0.0042(9)
C23 0.0416(12) 0.0432(12) 0.0420(12) 0.0044(9) -0.0245(10) 0.0018(9)
C24 0.0391(12) 0.0513(14) 0.0431(12) -0.0027(10) -0.0217(10) 0.0115(10)
C25 0.0364(11) 0.0443(12) 0.0448(12) -0.0009(10) -0.0224(10) 0.0088(9)
C26 0.0486(14) 0.0594(16) 0.0463(13) 0.0027(11) -0.0301(12) 0.0052(11)
N1 0.0356(9) 0.0294(8) 0.0454(10) 0.0041(7) -0.0226(8) 0.0044(7)
N2 0.0346(9) 0.0302(9) 0.0489(11) 0.0058(7) -0.0216(9) 0.0033(7)
N11 0.0400(10) 0.0423(10) 0.0391(10) 0.0032(8) -0.0249(8) 0.0068(7)
N21 0.0346(9) 0.0340(9) 0.0422(10) 0.0009(7) -0.0209(8) 0.0045(7)
O11 0.0639(13) 0.115(2) 0.0511(11) -0.0107(12) -0.0408(11) 0.0271(12)
O12 0.0542(11) 0.0933(16) 0.0404(10) -0.0053(10) -0.0263(9) 0.0145(10)
O21 0.0578(12) 0.1031(18) 0.0588(12) -0.0124(12) -0.0409(11) 0.0164(11)
O22 0.0603(12) 0.0936(16) 0.0519(11) -0.0152(11) -0.0366(10) 0.0236(11)
S1 0.0346(3) 0.0294(3) 0.0572(4) 0.0055(2) -0.0158(3) 0.0091(2)
S2 0.0356(3) 0.0315(3) 0.0756(4) 0.0110(3) -0.0317(3) 0.0045(2)
Ni1 0.03292(19) 0.02577(17) 0.0367(2) 0.00240(13) -0.02115(16) 0.00585(13)
Ni2 0.03239(19) 0.02438(17) 0.0406(2) 0.00129(14) -0.01919(17) 0.00599(13)
C101 0.112(4) 0.179(7) 0.175(6) 0.034(5) -0.109(5) -0.026(4)
C102 0.100(4) 0.091(3) 0.139(5) 0.041(3) -0.063(4) -0.038(3)
C103 0.123(4) 0.087(3) 0.112(4) 0.044(3) -0.072(4) -0.039(3)
C104 0.108(3) 0.089(3) 0.098(3) 0.042(2) -0.073(3) -0.031(2)
C105 0.097(2) 0.084(3) 0.092(3) 0.047(2) -0.071(2) -0.042(2)
C106 0.116(4) 0.180(6) 0.133(5) 0.020(4) -0.098(4) -0.019(4)

loop_
_atom_site_label
_atom_site_type_symbol
_atom_site_fract_x
_atom_site_fract_y
_atom_site_fract_z
_atom_site_U_iso_or_equiv
_atom_site_thermal_displace_type
_atom_site_occupancy
_atom_site_symmetry_multiplicity
_atom_site_calc_flag
_atom_site_refinement_flags
C1 C -0.2718(3) 0.25116(19) 0.09098(17) 0.0340(4) Uani 1 1 d .
C2 C 0.2536(3) 0.26444(18) -0.03856(17) 0.0336(4) Uani 1 1 d .
C11 C 0.1125(4) -0.0229(2) 0.14207(19) 0.0472(6) Uani 1 1 d .
H11 H 0.245 -0.0564 0.0785 0.057 Uiso 1 1 calc R
C12 C 0.1046(4) 0.0011(3) 0.2291(2) 0.0511(6) Uani 1 1 d .
H12 H 0.2299 -0.015 0.2242 0.061 Uiso 1 1 calc R
C13 C -0.0918(4) 0.0494(2) 0.32410(19) 0.0453(5) Uani 1 1 d .
C14 C -0.2774(4) 0.0658(2) 0.32891(19) 0.0477(6) Uani 1 1 d .
H14 H -0.415 0.0933 0.3924 0.057 Uiso 1 1 calc R
C15 C -0.2545(4) 0.0406(2) 0.23776(19) 0.0450(5) Uani 1 1 d .
H15 H -0.3794 0.0525 0.241 0.054 Uiso 1 1 calc R
C16 C -0.0929(5) 0.0890(3) 0.4162(2) 0.0532(6) Uani 1 1 d .
C21 C -0.1879(4) 0.4190(2) 0.8816(2) 0.0476(6) Uani 1 1 d .
H21 H -0.3111 0.464 0.9424 0.057 Uiso 1 1 calc R
C22 C -0.2050(4) 0.3658(2) 0.8038(2) 0.0471(5) Uani 1 1 d .
H22 H -0.337 0.3748 0.812 0.057 Uiso 1 1 calc R
C23 C -0.0239(4) 0.2989(2) 0.71339(18) 0.0432(5) Uani 1 1 d .
C24 C 0.1700(4) 0.2888(2) 0.7042(2) 0.0475(5) Uani 1 1 d .
H24 H 0.2961 0.2454 0.6437 0.057 Uiso 1 1 calc R
C25 C 0.1724(4) 0.3443(2) 0.78613(19) 0.0441(5) Uani 1 1 d .
H25 H 0.3021 0.3364 0.7801 0.053 Uiso 1 1 calc R
C26 C -0.0393(4) 0.2390(3) 0.6291(2) 0.0513(6) Uani 1 1 d .
N1 N -0.2058(3) 0.15134(16) 0.06678(15) 0.0381(4) Uani 1 1 d .
N2 N 0.1925(3) 0.36034(17) -0.02938(16) 0.0403(4) Uani 1 1 d .
N11 N -0.0608(3) -0.00049(18) 0.14414(15) 0.0400(4) Uani 1 1 d .
N21 N -0.0038(3) 0.40936(17) 0.87458(15) 0.0392(4) Uani 1 1 d .
O11 O 0.0931(4) 0.0828(2) 0.39999(16) 0.0748(7) Uani 1 1 d .
H211 H 0.0758 0.1063 0.455 0.112 Uiso 1 1 calc R
O12 O -0.2751(3) 0.1292(2) 0.50371(15) 0.0659(6) Uani 1 1 d .
O21 O -0.2261(3) 0.2449(2) 0.64602(17) 0.0728(6) Uani 1 1 d .
H221 H -0.2156 0.2089 0.5944 0.109 Uiso 1 1 calc R
O22 O 0.1344(4) 0.1828(2) 0.54527(16) 0.0698(6) Uani 1 1 d .
S1 S -0.36192(10) 0.39418(5) 0.12527(5) 0.04799(16) Uani 1 1 d .
S2 S 0.34175(10) 0.12803(5) -0.05324(6) 0.04828(16) Uani 1 1 d .
Ni1 Ni 0 0 0 0.03178(10) Uani 1 2 d S
Ni2 Ni 0 0.5 0 0.03465(10) Uani 1 2 d S
C101 C 0.0184(11) 0.6058(7) 0.6184(6) 0.142(2) Uani 1 1 d .
H101 H -0.092 0.6147 0.6108 0.171 Uiso 1 1 calc R
C102 C -0.0193(9) 0.6488(5) 0.7093(5) 0.1163(18) Uani 1 1 d .
H102 H -0.1579 0.6856 0.766 0.14 Uiso 1 1 calc R
C103 C 0.1410(10) 0.6391(4) 0.7196(4) 0.1058(15) Uani 1 1 d .
H103 H 0.1148 0.6721 0.7828 0.127 Uiso 1 1 calc R
C104 C 0.3421(8) 0.5818(4) 0.6390(4) 0.0897(12) Uani 1 1 d .
H104 H 0.4499 0.5761 0.6488 0.108 Uiso 1 1 calc R
C105 C 0.3916(6) 0.5318(4) 0.5429(3) 0.0802(11) Uani 1 1 d .
C106 C 0.2273(10) 0.5464(6) 0.5327(5) 0.132(2) Uani 1 1 d .
H106 H 0.2534 0.517 0.469 0.158 Uiso 1 1 calc R

loop_
_atom_type_symbol
_atom_type_description
_atom_type_scat_dispersion_real
_atom_type_scat_dispersion_imag
_atom_type_scat_source
C C 0.0033 0.0016 'International Tables Vol C Tables 4.2.6.8 and 6.1.1.4'
H H 0 0 'International Tables Vol C Tables 4.2.6.8 and 6.1.1.4'
N N 0.0061 0.0033 'International Tables Vol C Tables 4.2.6.8 and 6.1.1.4'
O O 0.0106 0.006 'International Tables Vol C Tables 4.2.6.8 and 6.1.1.4'
S S 0.1246 0.1234 'International Tables Vol C Tables 4.2.6.8 and 6.1.1.4'
Ni Ni 0.3393 1.1124 'International Tables Vol C Tables 4.2.6.8 and 6.1.1.4'

loop_
_geom_angle_atom_site_label_1
_geom_angle_atom_site_label_2
_geom_angle_atom_site_label_3
_geom_angle
_geom_angle_site_symmetry_1
_geom_angle_site_symmetry_3
N1 C1 S1 179.0(2) . .
N2 C2 S2 179.2(2) . .
N11 C11 C12 123.1(2) . .
C11 C12 C13 119.1(2) . .
C14 C13 C12 118.6(2) . .
C14 C13 C16 122.1(2) . .
C12 C13 C16 119.2(2) . .
C15 C14 C13 118.5(2) . .
N11 C15 C14 123.3(2) . .
O11 C16 O12 124.6(3) . .
O11 C16 C13 116.5(2) . .
O12 C16 C13 118.9(2) . .
N21 C21 C22 123.3(2) . .
C21 C22 C23 119.0(2) . .
C22 C23 C24 118.5(2) . .
C22 C23 C26 120.1(2) . .
C24 C23 C26 121.4(2) . .
C25 C24 C23 118.6(2) . .
N21 C25 C24 123.1(2) . .
O21 C26 O22 124.2(3) . .
O21 C26 C23 117.7(2) . .
O22 C26 C23 118.1(2) . .
C1 N1 Ni1 163.05(18) . .
C2 N2 Ni2 162.66(17) . .
C11 N11 C15 117.3(2) . .
C11 N11 Ni1 118.48(16) . .
C15 N11 Ni1 123.27(15) . .
C21 N21 C25 117.4(2) . .
C21 N21 Ni2 118.92(15) . 1_556
C25 N21 Ni2 123.61(16) . 1_556
C1 S1 Ni2 101.24(8) . .
C2 S2 Ni1 101.95(7) . .
N1 Ni1 N1 180.00(12) 2 .
N1 Ni1 N11 90.18(7) 2 2
N1 Ni1 N11 89.82(7) . 2
N1 Ni1 N11 89.82(7) 2 .
N1 Ni1 N11 90.18(7) . .
N11 Ni1 N11 180.00(10) 2 .
N1 Ni1 S2 92.66(5) 2 2
N1 Ni1 S2 87.34(5) . 2
N11 Ni1 S2 89.04(6) 2 2
N11 Ni1 S2 90.96(6) . 2
N1 Ni1 S2 87.34(5) 2 .
N1 Ni1 S2 92.66(5) . .
N11 Ni1 S2 90.96(6) 2 .
N11 Ni1 S2 89.04(6) . .
S2 Ni1 S2 180.00(3) 2 .
N2 Ni2 N2 180 2_565 .
N2 Ni2 N21 89.09(8) 2_565 2_566
N2 Ni2 N21 90.91(8) . 2_566
N2 Ni2 N21 90.91(8) 2_565 1_554
N2 Ni2 N21 89.09(8) . 1_554
N21 Ni2 N21 180.00(6) 2_566 1_554
N2 Ni2 S1 92.18(5) 2_565 2_565
N2 Ni2 S1 87.82(5) . 2_565
N21 Ni2 S1 89.87(5) 2_566 2_565
N21 Ni2 S1 90.13(5) 1_554 2_565
N2 Ni2 S1 87.82(5) 2_565 .
N2 Ni2 S1 92.18(5) . .
N21 Ni2 S1 90.13(5) 2_566 .
N21 Ni2 S1 89.87(5) 1_554 .
S1 Ni2 S1 180 2_565 .
C102 C101 C106 119.9(6) . .
C101 C102 C103 120.2(6) . .
C102 C103 C104 121.0(6) . .
C103 C104 C105 122.1(5) . .
C106 C105 C104 115.9(5) . .
C106 C105 C105 122.6(5) . 2_666
C104 C105 C105 121.4(5) . 2_666
C105 C106 C101 120.7(5) . .

loop_
_geom_bond_atom_site_label_1
_geom_bond_atom_site_label_2
_geom_bond_distance
_geom_bond_site_symmetry_2
C1 N1 1.153(3) .
C1 S1 1.643(2) .
C2 N2 1.152(3) .
C2 S2 1.635(2) .
C11 N11 1.332(3) .
C11 C12 1.368(4) .
C12 C13 1.380(3) .
C13 C14 1.379(3) .
C13 C16 1.486(4) .
C14 C15 1.373(4) .
C15 N11 1.343(3) .
C16 O11 1.258(3) .
C16 O12 1.263(3) .
C21 N21 1.330(3) .
C21 C22 1.370(4) .
C22 C23 1.377(3) .
C23 C24 1.385(3) .
C23 C26 1.476(4) .
C24 C25 1.371(4) .
C25 N21 1.343(3) .
C26 O21 1.258(3) .
C26 O22 1.268(3) .
N1 Ni1 2.0371(17) .
N2 Ni2 2.0178(18) .
N11 Ni1 2.1298(19) .
N21 Ni2 2.116(2) 1_556
S1 Ni2 2.5359(6) .
S2 Ni1 2.5102(6) .
Ni1 N1 2.0371(17) 2
Ni1 N11 2.1298(19) 2
Ni1 S2 2.5102(6) 2
Ni2 N2 2.0178(18) 2_565
Ni2 N21 2.116(2) 2_566
Ni2 N21 2.116(2) 1_554
Ni2 S1 2.5359(6) 2_565
C101 C102 1.328(8) .
C101 C106 1.418(8) .
C102 C103 1.334(7) .
C103 C104 1.360(7) .
C104 C105 1.382(6) .
C105 C106 1.375(6) .
C105 C105 1.471(8) 2_666
